data_1514135
loop_
_publ_author_name
'Jia, Yin-Bao'
'Wang, Yan-Bo'
'Ren, Wei-Min'
'Xu, Tieqi'
'Wang, Jing'
'Lu, Xiao-Bing'

_publ_section_title
;
 Mechanistic Aspects of Initiation and Deactivation inN-Heterocyclic
 Olefin Mediated Polymerization of Acrylates with Alane as Activator
;
_journal_issue 6
_journal_name_full Macromolecules
_journal_page_first 1966
_journal_paper_doi 10.1021/ma500047d
_journal_volume 47
_journal_year 2014
_chemical_formula_sum 'C40 H26 Al F15 N2'
_chemical_formula_weight 846.61
_chemical_name_systematic
; 
 ? 
;
_space_group_IT_number 14
_symmetry_cell_setting monoclinic
_symmetry_space_group_name_Hall '-P 2ybc'
_symmetry_space_group_name_H-M 'P 1 21/c 1'
_atom_sites_solution_hydrogens geom
_atom_sites_solution_primary direct
_atom_sites_solution_secondary difmap
_audit_creation_method SHELXL-97
_cell_angle_alpha 90.00
_cell_angle_beta 96.982(5)
_cell_angle_gamma 90.00
_cell_formula_units_Z 4
_cell_length_a 10.2014(6)
_cell_length_b 17.3415(11)
_cell_length_c 20.5293(11)
_cell_measurement_reflns_used 884
_cell_measurement_temperature 296(2)
_cell_measurement_theta_max 21.319
_cell_measurement_theta_min 2.319
_cell_volume 3604.9(4)
_computing_cell_refinement 'Bruker SMART'
_computing_data_collection 'Bruker SMART'
_computing_data_reduction 'Bruker SAINT'
_computing_molecular_graphics 'Bruker SHELXTL'
_computing_publication_material 'Bruker SHELXTL'
_computing_structure_refinement 'SHELXL-97 (Sheldrick, 1997)'
_computing_structure_solution 'SHELXS-97 (Sheldrick, 1990)'
_diffrn_ambient_temperature 296(2)
_diffrn_measured_fraction_theta_full 0.999
_diffrn_measured_fraction_theta_max 0.999
_diffrn_measurement_device_type 'CCD area detector'
_diffrn_measurement_method 'phi and omega scans'
_diffrn_radiation_monochromator graphite
_diffrn_radiation_source 'fine-focus sealed tube'
_diffrn_radiation_type MoK\a
_diffrn_radiation_wavelength 0.71073
_diffrn_reflns_av_R_equivalents 0.1381
_diffrn_reflns_av_sigmaI/netI 0.1835
_diffrn_reflns_limit_h_max 13
_diffrn_reflns_limit_h_min -11
_diffrn_reflns_limit_k_max 20
_diffrn_reflns_limit_k_min -22
_diffrn_reflns_limit_l_max 26
_diffrn_reflns_limit_l_min -26
_diffrn_reflns_number 23997
_diffrn_reflns_theta_full 27.51
_diffrn_reflns_theta_max 27.51
_diffrn_reflns_theta_min 1.54
_exptl_absorpt_coefficient_mu 0.168
_exptl_absorpt_correction_T_max 1.0000
_exptl_absorpt_correction_T_min 0.2000
_exptl_absorpt_correction_type multi-scan
_exptl_crystal_colour colorless
_exptl_crystal_density_diffrn 1.560
_exptl_crystal_density_meas 0
_exptl_crystal_density_method 'not measured'
_exptl_crystal_description block
_exptl_crystal_F_000 1712
_exptl_crystal_size_max 0.15
_exptl_crystal_size_mid 0.14
_exptl_crystal_size_min 0.12
_refine_diff_density_max 0.395
_refine_diff_density_min -0.405
_refine_diff_density_rms 0.072
_refine_ls_extinction_method none
_refine_ls_goodness_of_fit_ref 0.955
_refine_ls_hydrogen_treatment constr
_refine_ls_matrix_type full
_refine_ls_number_parameters 523
_refine_ls_number_reflns 8284
_refine_ls_number_restraints 0
_refine_ls_restrained_S_all 0.955
_refine_ls_R_factor_all 0.2083
_refine_ls_R_factor_gt 0.0744
_refine_ls_shift/su_max 0.000
_refine_ls_shift/su_mean 0.000
_refine_ls_structure_factor_coef Fsqd
_refine_ls_weighting_details 'calc w=1/[\s^2^(Fo^2^)+(0.0707P)^2^+0.0000P] where P=(Fo^2^+2Fc^2^)/3'
_refine_ls_weighting_scheme calc
_refine_ls_wR_factor_gt 0.1458
_refine_ls_wR_factor_ref 0.1960
_reflns_number_gt 3256
_reflns_number_total 8284
_reflns_threshold_expression >2sigma(I)
_cod_data_source_file ma500047d_si_003.cif
_cod_data_source_block 1
_cod_depositor_comments
;
The following automatic conversions were performed:

'_symmetry_cell_setting' value 'Monoclinic' changed to 'monoclinic'
according to
/usr/data/users/saulius/crontab/automatic-downloads/current/ACS/lib/dictionaries/cif_core.dic
dictionary named 'cif_core.dic' version 2.4.2 from
2011-04-26.

'_exptl_absorpt_correction_type' value 'multi scan'
changed to 'multi-scan' according to
/usr/data/users/saulius/crontab/automatic-downloads/current/ACS/lib/dictionaries/cif_core.dic
dictionary named 'cif_core.dic' version 2.4.2 from 2011-04-26.

Automatic conversion script
Id: cif_fix_values 2281 2013-09-26 08:29:07Z andrius 

The following automatic conversions were performed:

'_refine_ls_hydrogen_treatment' value 'contr' was replaced with the
value 'constr' as specified in the replacement file
'src/cod-tools/trunk/data/replacement-values/replacement_values.lst'.

Automatic conversion script
Id: cif_fix_values 5376 2017-05-30 11:51:03Z andrius 
;
_cod_original_sg_symbol_H-M 'P2(1)/c  '
_cod_database_code 1514135

loop_
_symmetry_equiv_pos_as_xyz
'x, y, z'
'-x, y+1/2, -z+1/2'
'-x, -y, -z'
'x, -y-1/2, z-1/2'

loop_
_atom_site_label
_atom_site_type_symbol
_atom_site_fract_x
_atom_site_fract_y
_atom_site_fract_z
_atom_site_U_iso_or_equiv
_atom_site_adp_type
_atom_site_occupancy
_atom_site_symmetry_multiplicity
_atom_site_calc_flag
_atom_site_refinement_flags
Al1 Al 0.48296(14) 0.64305(8) 0.30410(7) 0.0314(4) Uani 1 1 d .
F1 F 0.9379(3) 0.73655(16) 0.23082(14) 0.0492(8) Uani 1 1 d .
F2 F 0.2535(3) 0.63975(16) 0.19070(13) 0.0483(8) Uani 1 1 d .
F3 F 0.5031(3) 0.56217(16) 0.15984(13) 0.0457(8) Uani 1 1 d .
F4 F 0.3643(3) 0.94103(17) 0.24324(15) 0.0599(9) Uani 1 1 d .
F5 F 0.4319(3) 0.46738(14) 0.35667(13) 0.0398(7) Uani 1 1 d .
F6 F 0.9072(3) 0.66073(16) 0.11339(13) 0.0475(8) Uani 1 1 d .
F7 F 0.2506(3) 0.36257(16) 0.31205(13) 0.0487(8) Uani 1 1 d .
F8 F 0.6894(3) 0.57393(16) 0.08000(13) 0.0503(8) Uani 1 1 d .
F9 F 0.0780(3) 0.53124(17) 0.14472(15) 0.0536(8) Uani 1 1 d .
F10 F 0.7494(3) 0.72921(16) 0.31020(13) 0.0449(8) Uani 1 1 d .
F11 F 0.2558(3) 0.68905(16) 0.38355(14) 0.0471(8) Uani 1 1 d .
F12 F 0.4987(3) 0.81069(16) 0.23030(14) 0.0516(8) Uani 1 1 d .
F13 F 0.0782(3) 0.39153(16) 0.20473(14) 0.0495(8) Uani 1 1 d .
F14 F 0.1198(3) 0.81909(17) 0.39413(15) 0.0574(9) Uani 1 1 d .
F15 F 0.1765(3) 0.94800(17) 0.32538(17) 0.0619(9) Uani 1 1 d .
C16 C 0.1638(5) 0.4463(3) 0.2287(3) 0.0350(12) Uani 1 1 d .
N1 N 0.6957(4) 0.7267(2) 0.45639(18) 0.0323(10) Uani 1 1 d .
N2 N 0.8031(4) 0.6224(2) 0.43760(18) 0.0329(10) Uani 1 1 d .
C19 C 0.8131(5) 0.6564(3) 0.1544(2) 0.0368(13) Uani 1 1 d .
C20 C 0.5890(5) 0.7775(3) 0.4703(2) 0.0297(11) Uani 1 1 d .
C21 C 0.6152(5) 0.6462(3) 0.2396(2) 0.0333(12) Uani 1 1 d .
C22 C 0.3496(5) 0.5599(3) 0.2771(2) 0.0305(11) Uani 1 1 d .
C23 C 0.8282(5) 0.6956(3) 0.2124(2) 0.0337(12) Uani 1 1 d .
C24 C 0.2848(5) 0.7511(3) 0.3461(2) 0.0380(13) Uani 1 1 d .
C25 C 0.5613(5) 0.6196(3) 0.3979(2) 0.0316(12) Uani 1 1 d .
H25A H 0.4925 0.6304 0.4254 0.038 Uiso 1 1 calc R
H25B H 0.5762 0.5644 0.4001 0.038 Uiso 1 1 calc R
C26 C 0.8306(5) 0.5423(3) 0.4246(2) 0.0339(12) Uani 1 1 d .
C27 C 0.3434(5) 0.4878(3) 0.3045(2) 0.0300(11) Uani 1 1 d .
C28 C 0.2542(5) 0.4316(3) 0.2822(2) 0.0314(12) Uani 1 1 d .
C29 C 0.6587(5) 0.8746(3) 0.3874(2) 0.0427(14) Uani 1 1 d .
H29A H 0.7228 0.8355 0.3816 0.064 Uiso 1 1 calc R
H29B H 0.7032 0.9211 0.4029 0.064 Uiso 1 1 calc R
H29C H 0.6061 0.8845 0.3462 0.064 Uiso 1 1 calc R
C30 C 0.3837(5) 0.7433(3) 0.3065(2) 0.0326(12) Uani 1 1 d .
C31 C 0.6811(5) 0.6555(3) 0.4299(2) 0.0305(12) Uani 1 1 d .
C32 C 0.7299(5) 0.6893(3) 0.2522(2) 0.0359(13) Uani 1 1 d .
C33 C 0.6088(5) 0.6074(3) 0.1797(2) 0.0329(12) Uani 1 1 d .
C34 C 0.2556(5) 0.5710(3) 0.2230(2) 0.0333(12) Uani 1 1 d .
C35 C 0.2125(5) 0.8169(3) 0.3525(3) 0.0381(13) Uani 1 1 d .
C36 C 0.7849(5) 0.4869(3) 0.4655(2) 0.0380(13) Uani 1 1 d .
C37 C 0.5707(5) 0.8475(3) 0.4370(2) 0.0320(12) Uani 1 1 d .
C38 C 0.4703(5) 0.8952(3) 0.4530(2) 0.0348(12) Uani 1 1 d .
H38A H 0.4564 0.9420 0.4312 0.042 Uiso 1 1 calc R
C39 C 0.4151(5) 0.8060(3) 0.5333(2) 0.0389(13) Uani 1 1 d .
H39A H 0.3627 0.7919 0.5654 0.047 Uiso 1 1 calc R
C40 C 0.2406(5) 0.8811(3) 0.3186(3) 0.0430(14) Uani 1 1 d .
C41 C 0.7039(5) 0.6120(3) 0.1375(2) 0.0378(13) Uani 1 1 d .
C42 C 0.1651(5) 0.5168(3) 0.1979(2) 0.0350(12) Uani 1 1 d .
C43 C 0.8936(5) 0.6751(3) 0.4682(2) 0.0439(14) Uani 1 1 d .
H43A H 0.9839 0.6671 0.4786 0.053 Uiso 1 1 calc R
C44 C 0.8273(5) 0.7390(3) 0.4799(2) 0.0423(13) Uani 1 1 d .
H44A H 0.8629 0.7835 0.5000 0.051 Uiso 1 1 calc R
C45 C 0.9028(5) 0.5231(3) 0.3732(2) 0.0373(13) Uani 1 1 d .
C46 C 0.3368(5) 0.8776(3) 0.2775(3) 0.0417(13) Uani 1 1 d .
C47 C 0.4043(5) 0.8098(3) 0.2724(2) 0.0367(13) Uani 1 1 d .
C48 C 0.3887(5) 0.8753(3) 0.5007(2) 0.0388(13) Uani 1 1 d .
C49 C 0.7220(5) 0.5070(3) 0.5255(2) 0.0481(15) Uani 1 1 d .
H49A H 0.7187 0.5621 0.5300 0.072 Uiso 1 1 calc R
H49B H 0.7730 0.4854 0.5635 0.072 Uiso 1 1 calc R
H49C H 0.6340 0.4865 0.5216 0.072 Uiso 1 1 calc R
C50 C 0.8012(5) 0.4103(3) 0.4493(2) 0.0423(14) Uani 1 1 d .
H50A H 0.7682 0.3725 0.4750 0.051 Uiso 1 1 calc R
C51 C 0.5152(5) 0.7568(3) 0.5204(2) 0.0369(12) Uani 1 1 d .
C52 C 0.9676(5) 0.5818(3) 0.3332(3) 0.0523(16) Uani 1 1 d .
H52A H 1.0122 0.5557 0.3010 0.078 Uiso 1 1 calc R
H52B H 1.0304 0.6113 0.3616 0.078 Uiso 1 1 calc R
H52C H 0.9015 0.6155 0.3116 0.078 Uiso 1 1 calc R
C53 C 0.2797(5) 0.9283(3) 0.5166(3) 0.0502(15) Uani 1 1 d .
H53A H 0.2342 0.9054 0.5500 0.075 Uiso 1 1 calc R
H53B H 0.2186 0.9366 0.4778 0.075 Uiso 1 1 calc R
H53C H 0.3168 0.9768 0.5320 0.075 Uiso 1 1 calc R
C54 C 0.8643(5) 0.3873(3) 0.3965(2) 0.0422(13) Uani 1 1 d .
C55 C 0.9164(5) 0.4451(3) 0.3605(3) 0.0448(14) Uani 1 1 d .
H55A H 0.9628 0.4308 0.3261 0.054 Uiso 1 1 calc R
C56 C 0.5447(5) 0.6854(3) 0.5612(2) 0.0469(15) Uani 1 1 d .
H56A H 0.6161 0.6577 0.5456 0.070 Uiso 1 1 calc R
H56B H 0.4677 0.6531 0.5579 0.070 Uiso 1 1 calc R
H56C H 0.5691 0.6997 0.6062 0.070 Uiso 1 1 calc R
C57 C 0.8752(6) 0.3035(3) 0.3783(3) 0.0612(17) Uani 1 1 d .
H57A H 0.8333 0.2723 0.4084 0.092 Uiso 1 1 calc R
H57B H 0.9667 0.2895 0.3805 0.092 Uiso 1 1 calc R
H57C H 0.8326 0.2955 0.3346 0.092 Uiso 1 1 calc R

loop_
_atom_site_aniso_label
_atom_site_aniso_U_11
_atom_site_aniso_U_22
_atom_site_aniso_U_33
_atom_site_aniso_U_23
_atom_site_aniso_U_13
_atom_site_aniso_U_12
Al1 0.0360(9) 0.0303(8) 0.0277(8) -0.0006(7) 0.0031(7) -0.0013(7)
F1 0.0455(19) 0.0517(19) 0.0516(18) -0.0039(16) 0.0111(15) -0.0128(16)
F2 0.056(2) 0.0368(18) 0.0481(18) 0.0117(15) -0.0096(16) -0.0033(15)
F3 0.0506(19) 0.0498(19) 0.0361(17) -0.0073(14) 0.0028(15) -0.0099(16)
F4 0.066(2) 0.0392(19) 0.072(2) 0.0132(17) -0.0017(18) -0.0012(16)
F5 0.0478(18) 0.0323(16) 0.0359(16) 0.0073(13) -0.0090(14) -0.0006(14)
F6 0.0519(19) 0.0517(19) 0.0423(17) 0.0041(15) 0.0197(15) 0.0010(15)
F7 0.060(2) 0.0325(18) 0.0511(18) 0.0052(15) -0.0022(16) -0.0087(15)
F8 0.067(2) 0.054(2) 0.0295(16) -0.0096(15) 0.0070(15) -0.0005(17)
F9 0.048(2) 0.054(2) 0.053(2) 0.0121(16) -0.0200(16) -0.0042(16)
F10 0.0518(19) 0.0441(18) 0.0405(17) -0.0125(14) 0.0123(15) -0.0077(15)
F11 0.0472(19) 0.0444(18) 0.0519(18) 0.0099(15) 0.0141(16) 0.0007(15)
F12 0.065(2) 0.0430(18) 0.0502(18) 0.0102(15) 0.0184(17) 0.0017(16)
F13 0.0452(19) 0.0404(18) 0.060(2) -0.0026(15) -0.0049(16) -0.0108(15)
F14 0.0436(19) 0.061(2) 0.070(2) -0.0047(17) 0.0163(18) 0.0079(16)
F15 0.047(2) 0.040(2) 0.096(3) -0.0096(18) 0.0007(18) 0.0080(16)
C16 0.036(3) 0.025(3) 0.044(3) -0.004(3) 0.007(3) -0.006(2)
N1 0.038(3) 0.027(2) 0.032(2) -0.0009(19) 0.005(2) 0.002(2)
N2 0.031(2) 0.037(3) 0.029(2) -0.005(2) -0.0025(19) 0.004(2)
C19 0.046(3) 0.033(3) 0.033(3) 0.006(2) 0.016(3) 0.005(3)
C20 0.038(3) 0.027(3) 0.023(2) -0.004(2) 0.000(2) 0.001(2)
C21 0.041(3) 0.028(3) 0.029(3) -0.003(2) -0.005(2) 0.003(2)
C22 0.032(3) 0.032(3) 0.027(3) -0.006(2) 0.003(2) 0.006(2)
C23 0.037(3) 0.028(3) 0.037(3) 0.004(2) 0.006(3) -0.005(2)
C24 0.034(3) 0.037(3) 0.041(3) 0.002(3) -0.003(3) -0.003(3)
C25 0.037(3) 0.028(3) 0.029(3) 0.000(2) 0.001(2) -0.005(2)
C26 0.031(3) 0.039(3) 0.030(3) -0.004(2) -0.004(2) 0.004(2)
C27 0.030(3) 0.033(3) 0.026(3) 0.006(2) 0.000(2) 0.003(2)
C28 0.036(3) 0.025(3) 0.033(3) 0.001(2) 0.002(2) 0.001(2)
C29 0.057(4) 0.037(3) 0.036(3) -0.004(2) 0.010(3) 0.000(3)
C30 0.034(3) 0.032(3) 0.029(3) -0.001(2) -0.004(2) -0.006(2)
C31 0.035(3) 0.037(3) 0.019(2) 0.006(2) 0.004(2) 0.004(2)
C32 0.044(3) 0.031(3) 0.033(3) -0.001(2) 0.005(3) 0.002(3)
C33 0.038(3) 0.023(3) 0.036(3) -0.001(2) -0.002(2) -0.005(2)
C34 0.040(3) 0.026(3) 0.034(3) 0.005(2) 0.005(3) 0.005(2)
C35 0.028(3) 0.039(3) 0.047(3) -0.009(3) 0.002(3) 0.000(3)
C36 0.038(3) 0.045(3) 0.031(3) -0.002(3) 0.003(2) 0.008(3)
C37 0.034(3) 0.037(3) 0.024(3) -0.003(2) 0.000(2) -0.005(2)
C38 0.043(3) 0.030(3) 0.029(3) 0.002(2) -0.003(3) 0.000(2)
C39 0.045(3) 0.036(3) 0.037(3) 0.001(3) 0.011(3) -0.005(3)
C40 0.035(3) 0.030(3) 0.060(4) -0.006(3) -0.007(3) 0.007(3)
C41 0.055(4) 0.030(3) 0.030(3) -0.002(2) 0.010(3) 0.002(3)
C42 0.029(3) 0.043(3) 0.030(3) 0.002(3) -0.004(2) 0.000(3)
C43 0.035(3) 0.050(4) 0.044(3) -0.011(3) -0.006(3) 0.004(3)
C44 0.042(3) 0.050(4) 0.032(3) -0.005(3) -0.009(3) -0.008(3)
C45 0.040(3) 0.039(3) 0.034(3) -0.001(2) 0.004(2) 0.007(3)
C46 0.041(3) 0.031(3) 0.050(3) 0.005(3) -0.005(3) -0.002(3)
C47 0.037(3) 0.043(3) 0.029(3) 0.001(3) 0.000(2) -0.001(3)
C48 0.040(3) 0.040(3) 0.035(3) -0.005(3) 0.001(3) 0.002(3)
C49 0.062(4) 0.047(4) 0.037(3) 0.006(3) 0.015(3) 0.012(3)
C50 0.046(3) 0.037(3) 0.043(3) 0.003(3) 0.002(3) 0.009(3)
C51 0.045(3) 0.034(3) 0.031(3) 0.002(2) 0.000(3) 0.003(3)
C52 0.052(4) 0.054(4) 0.054(4) 0.007(3) 0.019(3) 0.005(3)
C53 0.053(4) 0.052(4) 0.047(3) -0.004(3) 0.013(3) 0.008(3)
C54 0.042(3) 0.040(3) 0.042(3) 0.002(3) -0.005(3) 0.014(3)
C55 0.042(3) 0.048(4) 0.044(3) -0.010(3) 0.006(3) 0.011(3)
C56 0.064(4) 0.044(3) 0.034(3) 0.005(3) 0.012(3) 0.015(3)
C57 0.076(5) 0.041(4) 0.067(4) -0.011(3) 0.010(4) 0.010(3)

loop_
_atom_type_symbol
_atom_type_description
_atom_type_scat_dispersion_real
_atom_type_scat_dispersion_imag
_atom_type_scat_source
C C 0.0033 0.0016 'International Tables Vol C Tables 4.2.6.8 and 6.1.1.4'
H H 0.0000 0.0000 'International Tables Vol C Tables 4.2.6.8 and 6.1.1.4'
N N 0.0061 0.0033 'International Tables Vol C Tables 4.2.6.8 and 6.1.1.4'
F F 0.0171 0.0103 'International Tables Vol C Tables 4.2.6.8 and 6.1.1.4'
Al Al 0.0645 0.0514 'International Tables Vol C Tables 4.2.6.8 and 6.1.1.4'

loop_
_geom_angle_atom_site_label_1
_geom_angle_atom_site_label_2
_geom_angle_atom_site_label_3
_geom_angle
C21 Al1 C22 108.92(19)
C21 Al1 C30 112.0(2)
C22 Al1 C30 107.5(2)
C21 Al1 C25 114.3(2)
C22 Al1 C25 107.0(2)
C30 Al1 C25 106.8(2)
F13 C16 C28 120.4(4)
F13 C16 C42 120.1(5)
C28 C16 C42 119.4(5)
C31 N1 C44 109.5(4)
C31 N1 C20 125.7(4)
C44 N1 C20 123.7(4)
C31 N2 C43 108.8(4)
C31 N2 C26 125.3(4)
C43 N2 C26 125.4(4)
F6 C19 C23 120.2(5)
F6 C19 C41 119.4(4)
C23 C19 C41 120.4(4)
C51 C20 C37 122.3(4)
C51 C20 N1 118.2(4)
C37 C20 N1 119.3(4)
C32 C21 C33 111.9(4)
C32 C21 Al1 120.8(3)
C33 C21 Al1 127.3(4)
C27 C22 C34 113.0(4)
C27 C22 Al1 126.9(4)
C34 C22 Al1 119.9(4)
F1 C23 C19 120.8(4)
F1 C23 C32 121.3(4)
C19 C23 C32 117.9(5)
C35 C24 F11 116.2(4)
C35 C24 C30 125.3(5)
F11 C24 C30 118.4(4)
C31 C25 Al1 123.7(3)
C31 C25 H25A 106.4
Al1 C25 H25A 106.4
C31 C25 H25B 106.4
Al1 C25 H25B 106.4
H25A C25 H25B 106.5
C36 C26 C45 122.3(4)
C36 C26 N2 117.6(4)
C45 C26 N2 120.0(4)
F5 C27 C28 115.3(4)
F5 C27 C22 119.9(4)
C28 C27 C22 124.7(5)
F7 C28 C16 118.5(4)
F7 C28 C27 122.2(4)
C16 C28 C27 119.3(5)
C37 C29 H29A 109.5
C37 C29 H29B 109.5
H29A C29 H29B 109.5
C37 C29 H29C 109.5
H29A C29 H29C 109.5
H29B C29 H29C 109.5
C24 C30 C47 112.7(4)
C24 C30 Al1 120.3(4)
C47 C30 Al1 126.9(4)
N1 C31 N2 106.5(4)
N1 C31 C25 128.2(4)
N2 C31 C25 125.3(4)
F10 C32 C23 116.0(4)
F10 C32 C21 117.7(4)
C23 C32 C21 126.3(5)
F3 C33 C41 116.1(4)
F3 C33 C21 119.6(4)
C41 C33 C21 124.4(5)
F2 C34 C42 116.5(4)
F2 C34 C22 118.5(4)
C42 C34 C22 124.9(5)
F14 C35 C40 120.6(5)
F14 C35 C24 120.6(5)
C40 C35 C24 118.7(5)
C50 C36 C26 117.2(4)
C50 C36 C49 119.9(5)
C26 C36 C49 122.9(5)
C38 C37 C20 117.5(4)
C38 C37 C29 119.4(4)
C20 C37 C29 123.0(4)
C37 C38 C48 122.5(5)
C37 C38 H38A 118.8
C48 C38 H38A 118.8
C51 C39 C48 123.3(5)
C51 C39 H39A 118.4
C48 C39 H39A 118.4
F15 C40 C35 121.1(5)
F15 C40 C46 119.6(5)
C35 C40 C46 119.3(5)
F8 C41 C19 120.0(4)
F8 C41 C33 120.8(5)
C19 C41 C33 119.2(4)
F9 C42 C34 121.6(5)
F9 C42 C16 119.8(5)
C34 C42 C16 118.6(5)
C44 C43 N2 107.6(5)
C44 C43 H43A 126.2
N2 C43 H43A 126.2
C43 C44 N1 107.5(5)
C43 C44 H44A 126.2
N1 C44 H44A 126.2
C55 C45 C26 116.7(5)
C55 C45 C52 119.6(4)
C26 C45 C52 123.7(5)
F4 C46 C40 119.6(5)
F4 C46 C47 121.2(5)
C40 C46 C47 119.2(5)
F12 C47 C46 115.9(4)
F12 C47 C30 119.5(4)
C46 C47 C30 124.6(5)
C39 C48 C38 116.9(5)
C39 C48 C53 122.0(5)
C38 C48 C53 121.1(5)
C36 C49 H49A 109.5
C36 C49 H49B 109.5
H49A C49 H49B 109.5
C36 C49 H49C 109.5
H49A C49 H49C 109.5
H49B C49 H49C 109.5
C54 C50 C36 123.1(5)
C54 C50 H50A 118.5
C36 C50 H50A 118.5
C39 C51 C20 117.4(4)
C39 C51 C56 120.3(4)
C20 C51 C56 122.3(4)
C45 C52 H52A 109.5
C45 C52 H52B 109.5
H52A C52 H52B 109.5
C45 C52 H52C 109.5
H52A C52 H52C 109.5
H52B C52 H52C 109.5
C48 C53 H53A 109.5
C48 C53 H53B 109.5
H53A C53 H53B 109.5
C48 C53 H53C 109.5
H53A C53 H53C 109.5
H53B C53 H53C 109.5
C50 C54 C55 117.0(5)
C50 C54 C57 121.7(5)
C55 C54 C57 121.3(5)
C45 C55 C54 123.3(5)
C45 C55 H55A 118.4
C54 C55 H55A 118.4
C51 C56 H56A 109.5
C51 C56 H56B 109.5
H56A C56 H56B 109.5
C51 C56 H56C 109.5
H56A C56 H56C 109.5
H56B C56 H56C 109.5
C54 C57 H57A 109.5
C54 C57 H57B 109.5
H57A C57 H57B 109.5
C54 C57 H57C 109.5
H57A C57 H57C 109.5
H57B C57 H57C 109.5

loop_
_geom_bond_atom_site_label_1
_geom_bond_atom_site_label_2
_geom_bond_distance
Al1 C21 2.002(5)
Al1 C22 2.013(5)
Al1 C30 2.016(5)
Al1 C25 2.034(5)
F1 C23 1.340(5)
F2 C34 1.363(5)
F3 C33 1.356(5)
F4 C46 1.353(5)
F5 C27 1.360(5)
F6 C19 1.354(5)
F7 C28 1.347(5)
F8 C41 1.345(5)
F9 C42 1.344(5)
F10 C32 1.370(5)
F11 C24 1.376(5)
F12 C47 1.369(5)
F13 C16 1.343(5)
F14 C35 1.350(5)
F15 C40 1.348(5)
C16 C28 1.370(7)
C16 C42 1.376(6)
N1 C31 1.351(6)
N1 C44 1.386(6)
N1 C20 1.455(6)
N2 C31 1.362(6)
N2 C43 1.393(6)
N2 C26 1.448(6)
C19 C23 1.363(6)
C19 C41 1.364(7)
C20 C51 1.394(6)
C20 C37 1.395(6)
C21 C32 1.386(7)
C21 C33 1.397(6)
C22 C27 1.377(6)
C22 C34 1.390(6)
C23 C32 1.373(6)
C24 C35 1.374(7)
C24 C30 1.377(6)
C25 C31 1.455(6)
C25 H25A 0.9700
C25 H25B 0.9700
C26 C36 1.395(6)
C26 C45 1.398(6)
C27 C28 1.373(6)
C29 C37 1.513(6)
C29 H29A 0.9600
C29 H29B 0.9600
C29 H29C 0.9600
C30 C47 1.378(6)
C33 C41 1.379(6)
C34 C42 1.373(7)
C35 C40 1.361(7)
C36 C50 1.385(7)
C36 C49 1.498(6)
C37 C38 1.386(6)
C38 C48 1.404(6)
C38 H38A 0.9300
C39 C51 1.381(6)
C39 C48 1.385(6)
C39 H39A 0.9300
C40 C46 1.371(7)
C43 C44 1.335(7)
C43 H43A 0.9300
C44 H44A 0.9300
C45 C55 1.388(7)
C45 C52 1.510(7)
C46 C47 1.373(7)
C48 C53 1.509(7)
C49 H49A 0.9600
C49 H49B 0.9600
C49 H49C 0.9600
C50 C54 1.384(7)
C50 H50A 0.9300
C51 C56 1.505(6)
C52 H52A 0.9600
C52 H52B 0.9600
C52 H52C 0.9600
C53 H53A 0.9600
C53 H53B 0.9600
C53 H53C 0.9600
C54 C55 1.389(7)
C54 C57 1.507(7)
C55 H55A 0.9300
C56 H56A 0.9600
C56 H56B 0.9600
C56 H56C 0.9600
C57 H57A 0.9600
C57 H57B 0.9600
C57 H57C 0.9600
